data_7702510
loop_
_publ_author_name
'Zheng, Shao-Liang'
'Tong, Ming-Liang'
'Yu, Xiao-Lan'
'Chen, Xiao-Ming'

_publ_section_title
;
 Syntheses and structures of six chain-, ladder- and grid-like
 co-ordination polymers constructed from \m-hexamethylenetetramine and
 silver salts
;
_journal_issue 5
_journal_name_full 'Journal of the Chemical Society, Dalton Transactions'
_journal_page_first 586
_journal_paper_doi 10.1039/b009068i
_journal_year 2001
_chemical_formula_sum 'C26 H38 Ag2 N8 O7'
_chemical_formula_weight 790.38
_space_group_IT_number 12
_space_group_name_Hall '-C 2y'
_space_group_name_H-M_alt 'C 1 2/m 1'
_symmetry_cell_setting monoclinic
_symmetry_space_group_name_H-M 'C 1 2/m 1'
_atom_sites_solution_hydrogens geom
_atom_sites_solution_primary direct
_atom_sites_solution_secondary difmap
_audit_creation_method SHELXL-97
_cell_angle_alpha 90.00
_cell_angle_beta 91.90(2)
_cell_angle_gamma 90.00
_cell_formula_units_Z 2
_cell_length_a 21.562(8)
_cell_length_b 6.522(2)
_cell_length_c 11.146(4)
_cell_measurement_reflns_used 25
_cell_measurement_temperature 293(2)
_cell_measurement_theta_max 15
_cell_measurement_theta_min 7.5
_cell_volume 1566.6(9)
_computing_cell_refinement 'SHELXTL-Plus (Sheldrick, 1990)'
_computing_data_collection 'SHELXTL-Plus (Sheldrick, 1990)'
_computing_data_reduction 'SHELXTL-Plus (Sheldrick, 1990)'
_computing_molecular_graphics 'SHELXTL V. 5.0 (Sheldrick, 1997)'
_computing_publication_material 'SHELXL-97 (Sheldrick, 1997)'
_computing_structure_refinement 'SHELXL-97 (Sheldrick, 1997)'
_computing_structure_solution 'SHELXS-97 (Sheldrick, 1997)'
_diffrn_ambient_temperature 293(2)
_diffrn_measured_fraction_theta_full 0.499
_diffrn_measured_fraction_theta_max 0.499
_diffrn_measurement_device_type 'Siemens R3m'
_diffrn_measurement_method '\w scan'
_diffrn_radiation_monochromator graphite
_diffrn_radiation_source 'fine-focus sealed tube'
_diffrn_radiation_type MoK\a
_diffrn_radiation_wavelength 0.71073
_diffrn_reflns_av_R_equivalents 0.0271
_diffrn_reflns_av_sigmaI/netI 0.0294
_diffrn_reflns_limit_h_max 27
_diffrn_reflns_limit_h_min 0
_diffrn_reflns_limit_k_max 8
_diffrn_reflns_limit_k_min 0
_diffrn_reflns_limit_l_max 14
_diffrn_reflns_limit_l_min -14
_diffrn_reflns_number 1917
_diffrn_reflns_theta_full 26.99
_diffrn_reflns_theta_max 26.99
_diffrn_reflns_theta_min 2.59
_diffrn_standards_decay_% none
_diffrn_standards_interval_count 200
_diffrn_standards_number 2
_exptl_absorpt_coefficient_mu 1.306
_exptl_absorpt_correction_T_max 0.7989
_exptl_absorpt_correction_T_min 0.6507
_exptl_absorpt_correction_type semi-empirical
_exptl_absorpt_process_details '\y-scans (North et al., 1968)'
_exptl_crystal_colour 'pale yellow'
_exptl_crystal_density_diffrn 1.676
_exptl_crystal_density_method 'not measured'
_exptl_crystal_description needle
_exptl_crystal_F_000 800
_exptl_crystal_size_max 0.36
_exptl_crystal_size_mid 0.34
_exptl_crystal_size_min 0.18
_refine_diff_density_max 0.797
_refine_diff_density_min -0.517
_refine_diff_density_rms 0.133
_refine_ls_extinction_coef 0.0016(7)
_refine_ls_extinction_expression Fc^*^=kFc[1+0.001xFc^2^\l^3^/sin(2\q)]^-1/4^
_refine_ls_extinction_method SHELXL
_refine_ls_goodness_of_fit_ref 1.066
_refine_ls_hydrogen_treatment mixed
_refine_ls_matrix_type full
_refine_ls_number_parameters 114
_refine_ls_number_reflns 1867
_refine_ls_number_restraints 0
_refine_ls_restrained_S_all 1.066
_refine_ls_R_factor_all 0.0629
_refine_ls_R_factor_gt 0.0493
_refine_ls_shift/su_max 0.000
_refine_ls_shift/su_mean 0.000
_refine_ls_structure_factor_coef Fsqd
_refine_ls_weighting_details 'w=1/[\s^2^(Fo^2^)+(0.0894P)^2^+1.4902P] where P=(Fo^2^+2Fc^2^)/3'
_refine_ls_weighting_scheme calc
_refine_ls_wR_factor_gt 0.1320
_refine_ls_wR_factor_ref 0.1409
_reflns_number_gt 1519
_reflns_number_total 1867
_reflns_threshold_expression >2sigma(I)
_cod_data_source_file b009068i.txt
_cod_data_source_block complex_3
_cod_depositor_comments
;
The following automatic conversions were performed:

data item '_symmetry_cell_setting' value 'MONOCLINIC' was changed to
'monoclinic' in accordance with the
/home/saulius/struct/COD-crude-data/automatic-downloads/DataCite-retrospective/RSC/depositions/lib/dictionaries/cif_core.dic
dictionary named 'cif_core.dic' version 2.4.2 last updated on
2011-04-26.

data item '_refine_ls_weighting_scheme' value 'calc
w=1/[\s^2^(Fo^2^)+(0.0894P)^2^+1.4902P] where P=(Fo^2^+2Fc^2^)/3' was
changed to 'calc'. A new data item '_refine_ls_weighting_details' was
created with the value set to
'w=1/[\s^2^(Fo^2^)+(0.0894P)^2^+1.4902P] where P=(Fo^2^+2Fc^2^)/3'.

Automatic conversion script
Id: cif_fix_values 6909 2019-04-08 15:41:33Z antanas 
;
_cod_original_sg_symbol_H-M C2/m
_cod_database_code 7702510

loop_
_symmetry_equiv_pos_as_xyz
'x, y, z'
'-x, y, -z'
'x+1/2, y+1/2, z'
'-x+1/2, y+1/2, -z'
'-x, -y, -z'
'x, -y, z'
'-x+1/2, -y+1/2, -z'
'x+1/2, -y+1/2, z'

loop_
_atom_site_label
_atom_site_type_symbol
_atom_site_fract_x
_atom_site_fract_y
_atom_site_fract_z
_atom_site_U_iso_or_equiv
_atom_site_adp_type
_atom_site_occupancy
_atom_site_calc_flag
_atom_site_refinement_flags
Ag1 Ag 0.68763(3) 0.5000 0.12772(4) 0.0500(3) Uani 1 d S
O1 O 0.6455(3) 0.6583(8) -0.0623(4) 0.125(2) Uani 1 d .
C1 C 0.6297(3) 0.5000 -0.1089(5) 0.0554(18) Uani 1 d S
C2 C 0.5938(3) 0.5000 -0.2277(5) 0.0482(15) Uani 1 d S
C3 C 0.5741(3) 0.6802(9) -0.2814(5) 0.0718(17) Uani 1 d .
H3A H 0.5841 0.8084 -0.2432 0.080 Uiso 1 d R
C4 C 0.5393(3) 0.6800(8) -0.3891(4) 0.0686(16) Uani 1 d .
H4A H 0.5289 0.8080 -0.4273 0.080 Uiso 1 d R
C5 C 0.5202(3) 0.5000 -0.4436(5) 0.0416(13) Uani 1 d S
C6 C 0.7291(2) 0.8184(7) 0.3357(4) 0.0461(10) Uani 1 d .
H6A H 0.7682 0.8192 0.2972 0.080 Uiso 1 d R
H6B H 0.7274 0.6973 0.3845 0.080 Uiso 1 d R
C7 C 0.6820(3) 1.0000 0.1670(5) 0.0408(13) Uani 1 d S
H7A H 0.6493 1.0000 0.1064 0.080 Uiso 1 d SR
H7B H 0.7209 1.0000 0.1275 0.080 Uiso 1 d SR
C8 C 0.6172(2) 0.8177(7) 0.3037(4) 0.0489(10) Uani 1 d .
H8A H 0.6137 0.6974 0.3526 0.080 Uiso 1 d R
H8B H 0.5839 0.8152 0.2443 0.080 Uiso 1 d R
C9 C 0.6627(3) 1.0000 0.4691(5) 0.0526(16) Uani 1 d S
H9 H 0.6597 1.1190 0.5192 0.080 Uiso 1 d R
N1 N 0.67754(17) 0.8110(6) 0.2419(3) 0.0423(8) Uani 1 d .
N2 N 0.7247(3) 1.0000 0.4130(4) 0.0450(12) Uani 1 d S
N3 N 0.6106(3) 1.0000 0.3798(5) 0.0478(13) Uani 1 d S
O1W O 0.6978(3) 1.0000 -0.1532(5) 0.0680(14) Uani 1 d S
H1W H 0.6896 0.8840 -0.1151 0.120 Uiso 1 d R
O2W O 0.5000(3) 0.8557 0.0000(5) 0.227(16) Uani 0.50 d SPR
H2W H 0.5383 0.7620 -0.0164 0.120 Uiso 0.50 d PR

loop_
_atom_site_aniso_label
_atom_site_aniso_U_11
_atom_site_aniso_U_22
_atom_site_aniso_U_33
_atom_site_aniso_U_23
_atom_site_aniso_U_13
_atom_site_aniso_U_12
Ag1 0.0693(4) 0.0421(3) 0.0377(3) 0.000 -0.0132(2) 0.000
O1 0.217(6) 0.083(3) 0.071(3) 0.014(3) -0.084(4) -0.049(4)
C1 0.060(4) 0.074(5) 0.031(3) 0.000 -0.013(3) 0.000
C2 0.051(4) 0.059(4) 0.034(3) 0.000 -0.013(3) 0.000
C3 0.104(4) 0.050(3) 0.059(3) 0.008(2) -0.036(3) -0.027(3)
C4 0.098(4) 0.048(3) 0.057(3) 0.017(2) -0.038(3) -0.022(3)
C5 0.040(3) 0.054(3) 0.031(3) 0.000 0.000(2) 0.000
C6 0.056(2) 0.045(2) 0.0371(19) 0.0010(18) -0.0107(18) 0.005(2)
C7 0.053(4) 0.041(3) 0.028(2) 0.000 -0.005(2) 0.000
C8 0.054(3) 0.045(2) 0.048(2) 0.0008(19) -0.0040(19) -0.008(2)
C9 0.066(4) 0.056(4) 0.035(3) 0.000 -0.003(3) 0.000
N1 0.052(2) 0.0409(18) 0.0330(15) 0.0001(14) -0.0083(14) 0.0012(17)
N2 0.058(3) 0.047(3) 0.029(2) 0.000 -0.007(2) 0.000
N3 0.056(3) 0.047(3) 0.040(3) 0.000 0.000(2) 0.000
O1W 0.063(3) 0.073(4) 0.068(3) 0.000 0.001(3) 0.000
O2W 0.18(2) 0.32(4) 0.19(2) 0.000 0.115(19) 0.000

loop_
_atom_type_symbol
_atom_type_description
_atom_type_scat_dispersion_real
_atom_type_scat_dispersion_imag
_atom_type_scat_source
C C 0.0033 0.0016 'International Tables Vol C Tables 4.2.6.8 and 6.1.1.4'
H H 0.0000 0.0000 'International Tables Vol C Tables 4.2.6.8 and 6.1.1.4'
N N 0.0061 0.0033 'International Tables Vol C Tables 4.2.6.8 and 6.1.1.4'
O O 0.0106 0.0060 'International Tables Vol C Tables 4.2.6.8 and 6.1.1.4'
Ag Ag -0.8971 1.1015 'International Tables Vol C Tables 4.2.6.8 and 6.1.1.4'

loop_
_geom_angle_atom_site_label_1
_geom_angle_atom_site_label_2
_geom_angle_atom_site_label_3
_geom_angle
_geom_angle_site_symmetry_1
_geom_angle_site_symmetry_3
N1 Ag1 N1 114.74(16) . 6_565
N1 Ag1 O1W 92.66(11) . 7_665
N1 Ag1 O1W 92.66(11) 6_565 7_665
N1 Ag1 O1 139.37(14) . 6_565
N1 Ag1 O1 93.63(15) 6_565 6_565
O1W Ag1 O1 115.50(19) 7_665 6_565
N1 Ag1 O1 93.63(15) . .
N1 Ag1 O1 139.37(14) 6_565 .
O1W Ag1 O1 115.50(19) 7_665 .
O1 Ag1 O1 48.8(2) 6_565 .
C1 O1 Ag1 95.8(4) . .
O1 C1 O1 118.7(6) . 6_565
O1 C1 C2 120.6(3) . .
O1 C1 C2 120.6(3) 6_565 .
C3 C2 C3 116.9(6) 6_565 .
C3 C2 C1 121.4(3) 6_565 .
C3 C2 C1 121.4(3) . .
C2 C3 C4 121.5(5) . .
C5 C4 C3 121.6(5) . .
C4 C5 C4 116.8(6) . 6_565
C4 C5 C5 121.6(3) . 5_664
C4 C5 C5 121.6(3) 6_565 5_664
N2 C6 N1 111.9(4) . .
N1 C7 N1 111.2(4) 6_575 .
N3 C8 N1 113.1(4) . .
N3 C9 N2 112.9(5) . .
C8 N1 C7 107.8(4) . .
C8 N1 C6 108.3(3) . .
C7 N1 C6 107.6(4) . .
C8 N1 Ag1 111.3(3) . .
C7 N1 Ag1 113.0(2) . .
C6 N1 Ag1 108.5(3) . .
C6 N2 C6 107.5(4) . 6_575
C6 N2 C9 108.7(4) . .
C6 N2 C9 108.7(3) 6_575 .
C8 N3 C8 107.9(5) . 6_575
C8 N3 C9 107.7(4) . .
C8 N3 C9 107.7(4) 6_575 .

loop_
_geom_bond_atom_site_label_1
_geom_bond_atom_site_label_2
_geom_bond_distance
_geom_bond_site_symmetry_2
Ag1 N1 2.408(4) .
Ag1 N1 2.408(4) 6_565
Ag1 O1W 2.477(6) 7_665
Ag1 O1 2.500(4) 6_565
Ag1 O1 2.500(4) .
O1 C1 1.200(6) .
C1 O1 1.200(6) 6_565
C1 C2 1.512(8) .
C2 C3 1.380(6) 6_565
C2 C3 1.380(6) .
C3 C4 1.394(7) .
C4 C5 1.379(6) .
C5 C4 1.379(6) 6_565
C5 C5 1.507(11) 5_664
C6 N2 1.469(5) .
C6 N1 1.501(5) .
C7 N1 1.494(5) 6_575
C7 N1 1.494(5) .
C8 N3 1.470(5) .
C8 N1 1.493(6) .
C9 N3 1.475(8) .
C9 N2 1.494(9) .
N2 C6 1.469(5) 6_575
N3 C8 1.470(5) 6_575
O1W Ag1 2.477(6) 7_665

loop_
_geom_hbond_atom_site_label_D
_geom_hbond_atom_site_label_H
_geom_hbond_atom_site_label_A
_geom_hbond_distance_DH
_geom_hbond_distance_HA
_geom_hbond_distance_DA
_geom_hbond_angle_DHA
O1W H1W O1 0.89 1.86 2.710(6) 159.8
O2W H2W O1 1.05 2.48 3.482(9) 160.2
